data_4319612
loop_
_publ_author_name
'Ryo Horikoshi'
'Tomoyuki Mochida'
'Hiroshi Moriyama'

_publ_contact_author_address
;
Department of Chemistry, Faculty of Science, Toho University
Miyama 2-2-1, Funabashi, Chiba, 274-8510, Japan
;
_publ_contact_author_email ' mochida@chem.sci.toho-u.ac.jp '
_publ_contact_author_fax ' +81-47-472-4406 '
_publ_contact_author_name ' Dr. Tomoyuki Mochida '
_publ_contact_author_phone ' +81-47-472-4406 '
_publ_section_title
;
 Coordination Polymers from M(hfac)2 [M = CuII, MnII] and
 4,4'-Dipyridyldisulfide
;
_journal_name_full 'Inorganic Chemistry'
_journal_page_first 2430
_journal_page_last 2433
_journal_paper_doi 10.1021/ic001180g
_journal_volume 40
_journal_year 2001
_chemical_formula_moiety 'C20 H10 F12 N2 Mn O4 S2 '
_chemical_formula_sum 'C20 H10 F12 Mn N2 O4 S2'
_chemical_formula_weight 689.35
_space_group_IT_number 14
_symmetry_cell_setting monoclinic
_symmetry_Int_Tables_number 14
_symmetry_space_group_name_Hall '-P 2ybc'
_symmetry_space_group_name_H-M 'P 1 21/c 1'
_cell_angle_alpha 90
_cell_angle_beta 92.62(3)
_cell_angle_gamma 90
_cell_formula_units_Z 4
_cell_length_a 6.456(7)
_cell_length_b 20.235(4)
_cell_length_c 20.242(3)
_cell_measurement_reflns_used 25
_cell_measurement_temperature 296.2
_cell_measurement_theta_max 15.8
_cell_measurement_theta_min 14.9
_cell_volume 2642(3)
_computing_cell_refinement 'MSC/AFC Diffractometer Control'
_computing_data_collection 'MSC/AFC Diffractometer Control'
_computing_data_reduction 'teXsan Ver. 1.10'
_computing_publication_material 'teXsan Ver. 1.10'
_computing_structure_refinement 'teXsan Ver. 1.10'
_computing_structure_solution DirectMethod
_diffrn_measured_fraction_theta_full 0.9773
_diffrn_measured_fraction_theta_max 0.9773
_diffrn_measurement_device_type 'Rigaku AFC7R'
_diffrn_measurement_method \w-2\q
_diffrn_radiation_type 'Mo K\a'
_diffrn_radiation_wavelength 0.7107
_diffrn_reflns_av_R_equivalents 0.012
_diffrn_reflns_limit_h_max 8
_diffrn_reflns_limit_h_min 0
_diffrn_reflns_limit_k_max 26
_diffrn_reflns_limit_k_min 0
_diffrn_reflns_limit_l_max 26
_diffrn_reflns_limit_l_min -26
_diffrn_reflns_number 6801
_diffrn_reflns_theta_full 27.80
_diffrn_reflns_theta_max 27.80
_diffrn_standards_decay_% 19.02
_diffrn_standards_interval_count 150
_diffrn_standards_number 3
_exptl_absorpt_coefficient_mu 0.773
_exptl_absorpt_correction_T_max 0.999
_exptl_absorpt_correction_T_min 0.838
_exptl_absorpt_correction_type psi-scan
_exptl_absorpt_process_details '(North, Phillips & Mathews, 1968)'
_exptl_crystal_colour orange
_exptl_crystal_density_diffrn 1.733
_exptl_crystal_density_method 'not measured'
_exptl_crystal_description prismatic
_exptl_crystal_size_max 0.8
_exptl_crystal_size_mid 0.3
_exptl_crystal_size_min 0.3
_refine_diff_density_max 0.31
_refine_diff_density_min -0.37
_refine_ls_extinction_method none
_refine_ls_goodness_of_fit_ref 1.992
_refine_ls_hydrogen_treatment noref
_refine_ls_number_parameters 370
_refine_ls_number_reflns 4406
_refine_ls_R_factor_gt 0.0464
_refine_ls_shift/su_max 0.0208
_refine_ls_structure_factor_coef Fsqd
_refine_ls_weighting_details 'w = 1/[\s^2^(Fo^2^) + (0.05000(Max(Fo^2^,0) + 2Fc^2^)/3)^2^]'
_refine_ls_weighting_scheme calc
_refine_ls_wR_factor_ref 0.1380
_reflns_number_gt 4406
_reflns_number_total 6073
_reflns_threshold_expression F^2^>3.0\s(F^2^)
_cod_data_source_file ic001180g_1.cif
_cod_data_source_block MnSS
_cod_original_cell_volume 2641(2)
_cod_original_formula_sum 'C20 H10 F12 N2 Mn O4 S2 '
_cod_database_code 4319612

loop_
_symmetry_equiv_pos_as_xyz
x,y,z
-x,1/2+y,1/2-z
-x,-y,-z
x,1/2-y,1/2+z

loop_
_atom_site_label
_atom_site_type_symbol
_atom_site_fract_x
_atom_site_fract_y
_atom_site_fract_z
_atom_site_U_iso_or_equiv
_atom_site_adp_type
_atom_site_occupancy
_atom_site_calc_flag
_atom_site_refinement_flags
_atom_site_disorder_assembly
_atom_site_disorder_group
Mn(1) Mn 0.26598(8) 0.27133(3) 1.18946(2) 0.0452(1) Uani 1.00 d . . .
S(1) S 0.8603(2) 0.45763(5) 1.40621(5) 0.0642(3) Uani 1.00 d . . .
S(2) S 0.7340(2) 0.45178(5) 1.49606(5) 0.0621(3) Uani 1.00 d . . .
F(1) F 0.4725(7) 0.0404(2) 1.2095(2) 0.166(2) Uani 1.00 d . . .
F(2) F 0.7201(5) 0.0920(2) 1.2502(2) 0.099(1) Uani 1.00 d . . .
F(3) F 0.5165(6) 0.0432(2) 1.3126(2) 0.150(2) Uani 1.00 d . . .
F(4) F 0.0036(6) 0.2522(2) 1.4028(1) 0.117(1) Uani 1.00 d . . .
F(5) F -0.0286(7) 0.1488(2) 1.4051(2) 0.136(1) Uani 1.00 d . . .
F(6) F -0.2366(5) 0.2077(2) 1.3467(2) 0.117(1) Uani 1.00 d . . .
F(7) F 0.0115(7) 0.4936(2) 1.1763(2) 0.131(1) Uani 1.00 d . . .
F(8) F -0.2069(5) 0.4439(2) 1.1200(2) 0.143(2) Uani 1.00 d . . .
F(9) F 0.0151(9) 0.5022(2) 1.0734(2) 0.191(2) Uani 1.00 d . . .
F(10) F 0.4959(7) 0.2920(2) 0.9710(2) 0.153(2) Uani 1.00 d . . .
F(11) F 0.5542(7) 0.3943(2) 0.9732(2) 0.149(2) Uani 1.00 d . . .
F(12) F 0.7496(5) 0.3290(2) 1.0269(2) 0.115(1) Uani 1.00 d . . .
O(1) O 0.4254(4) 0.1792(1) 1.2123(1) 0.0531(7) Uani 1.00 d . . .
O(2) O 0.0740(4) 0.2438(1) 1.2682(1) 0.0518(7) Uani 1.00 d . . .
O(3) O 0.1024(4) 0.3617(1) 1.1669(1) 0.0582(7) Uani 1.00 d . . .
O(4) O 0.4513(4) 0.2992(1) 1.1091(1) 0.0537(7) Uani 1.00 d . . .
N(1) N 0.4702(5) 0.3289(2) 1.2643(1) 0.0526(8) Uani 1.00 d . . .
N(2) N 1.0669(5) 0.2905(1) 1.6159(1) 0.0518(8) Uani 1.00 d . . .
C(1) C 0.6568(6) 0.3509(2) 1.2509(2) 0.059(1) Uani 1.00 d . . .
C(2) C 0.7767(6) 0.3897(2) 1.2938(2) 0.060(1) Uani 1.00 d . . .
C(3) C 0.7034(6) 0.4047(2) 1.3543(2) 0.0479(9) Uani 1.00 d . . .
C(4) C 0.5114(8) 0.3823(3) 1.3691(2) 0.080(1) Uani 1.00 d . . .
C(5) C 0.4014(7) 0.3455(3) 1.3232(2) 0.081(1) Uani 1.00 d . . .
C(6) C 0.8825(6) 0.3131(2) 1.6293(2) 0.067(1) Uani 1.00 d . . .
C(7) C 0.7763(6) 0.3606(2) 1.5927(2) 0.067(1) Uani 1.00 d . . .
C(8) C 0.8670(5) 0.3862(2) 1.5379(1) 0.0458(8) Uani 1.00 d . . .
C(9) C 1.0570(6) 0.3623(2) 1.5216(2) 0.062(1) Uani 1.00 d . . .
C(10) C 1.1508(6) 0.3154(2) 1.5619(2) 0.063(1) Uani 1.00 d . . .
C(11) C 0.5249(8) 0.0779(2) 1.2583(3) 0.076(1) Uani 1.00 d . . .
C(12) C 0.3886(5) 0.1402(2) 1.2579(2) 0.0517(10) Uani 1.00 d . . .
C(13) C 0.2415(6) 0.1457(2) 1.3063(2) 0.059(1) Uani 1.00 d . . .
C(14) C 0.1011(5) 0.1971(2) 1.3082(2) 0.0492(9) Uani 1.00 d . . .
C(15) C -0.0402(7) 0.2003(2) 1.3666(2) 0.069(1) Uani 1.00 d . . .
C(16) C -0.0093(8) 0.4610(2) 1.1192(3) 0.080(2) Uani 1.00 d . . .
C(17) C 0.1321(6) 0.4007(2) 1.1201(2) 0.0535(10) Uani 1.00 d . . .
C(18) C 0.2751(7) 0.3955(2) 1.0717(2) 0.066(1) Uani 1.00 d . . .
C(19) C 0.4193(6) 0.3452(2) 1.0693(2) 0.0545(10) Uani 1.00 d . . .
C(20) C 0.5558(8) 0.3401(3) 1.0094(2) 0.081(2) Uani 1.00 d . . .
H(1) H 0.7116 0.3402 1.2085 0.0760 Uiso 1.00 calc . . .
H(2) H 0.9101 0.4060 1.2818 0.0760 Uiso 1.00 calc . . .
H(3) H 0.4559 0.3913 1.4114 0.0760 Uiso 1.00 calc . . .
H(4) H 0.2631 0.3315 1.3339 0.0760 Uiso 1.00 calc . . .
H(5) H 0.8165 0.2950 1.6673 0.0760 Uiso 1.00 calc . . .
H(6) H 0.6408 0.3753 1.6041 0.0760 Uiso 1.00 calc . . .
H(7) H 1.1230 0.3777 1.4825 0.0760 Uiso 1.00 calc . . .
H(8) H 1.2868 0.3000 1.5509 0.0760 Uiso 1.00 calc . . .
H(9) H 0.2385 0.1119 1.3405 0.0760 Uiso 1.00 calc . . .
H(10) H 0.2749 0.4287 1.0377 0.0760 Uiso 1.00 calc . . .

loop_
_atom_site_aniso_label
_atom_site_aniso_U_11
_atom_site_aniso_U_22
_atom_site_aniso_U_33
_atom_site_aniso_U_12
_atom_site_aniso_U_13
_atom_site_aniso_U_23
Mn(1) 0.0492(3) 0.0487(3) 0.0381(3) -0.0064(2) .0086(2) -0.0030(2)
S(1) 0.0804(7) 0.0549(5) 0.0555(5) -0.0185(5) -0.0214(5) 0.0075(4)
S(2) 0.0742(6) 0.0553(5) 0.0552(5) 0.0198(5) -0.0191(4) -0.0098(4)
F(1) 0.173(4) 0.081(2) 0.239(4) 0.030(3) -0.042(4) -0.086(3)
F(2) 0.071(2) 0.093(2) 0.134(2) 0.023(2) 0.022(2) 0.018(2)
F(3) 0.145(3) 0.114(3) 0.195(4) 0.063(3) 0.076(3) 0.091(3)
F(4) 0.153(3) 0.123(2) 0.079(2) -0.037(2) .053(2) -0.044(2)
F(5) 0.189(4) 0.111(2) 0.115(2) 0.029(3) 0.100(3) 0.049(2)
F(6) 0.071(2) 0.177(3) 0.105(2) -0.012(2) .043(2) -0.009(2)
F(7) 0.147(3) 0.080(2) 0.164(3) 0.022(2) -0.003(3) -0.038(2)
F(8) 0.079(2) 0.102(2) 0.247(5) 0.026(2) -0.018(3) -0.019(3)
F(9) 0.257(6) 0.137(3) 0.186(4) 0.107(4) 0.099(4) 0.097(3)
F(10) 0.167(4) 0.218(5) 0.078(2) -0.061(3) .060(2) -0.065(3)
F(11) 0.159(4) 0.183(4) 0.111(2) 0.030(3) 0.082(3) 0.075(3)
F(12) 0.078(2) 0.172(3) 0.098(2) 0.003(2) 0.045(2) 0.016(2)
O(1) 0.054(1) 0.055(1) 0.052(1) 0.003(1) 0.012(1) -0.002(1)
O(2) 0.054(1) 0.055(1) 0.047(1) -0.004(1) 0.014(1) 0.000(1)
O(3) 0.058(1) 0.058(1) 0.059(1) 0.004(1) 0.015(1) 0.000(1)
O(4) 0.052(1) 0.062(1) 0.048(1) -0.005(1) .014(1) -0.002(1)
N(1) 0.054(2) 0.063(2) 0.041(1) -0.009(1) .004(1) -0.007(1)
N(2) 0.051(2) 0.056(2) 0.048(2) 0.005(1) 0.005(1) 0.007(1)
C(1) 0.054(2) 0.073(3) 0.050(2) -0.008(2) .008(2) -0.011(2)
C(2) 0.049(2) 0.066(2) 0.064(2) -0.010(2) .003(2) -0.006(2)
C(3) 0.055(2) 0.040(2) 0.048(2) -0.002(1) -0.009(1) 0.007(1)
C(4) 0.083(3) 0.104(4) 0.053(2) -0.034(3) .018(2) -0.025(2)
C(5) 0.075(3) 0.110(4) 0.061(2) -0.043(3) .021(2) -0.025(2)
C(6) 0.052(2) 0.088(3) 0.061(2) 0.007(2) 0.013(2) 0.023(2)
C(7) 0.047(2) 0.091(3) 0.063(2) 0.016(2) 0.006(2) 0.010(2)
C(8) 0.052(2) 0.046(2) 0.039(2) 0.005(1) -0.006(1) -0.007(1)
C(9) 0.066(2) 0.067(2) 0.053(2) 0.013(2) 0.014(2) 0.015(2)
C(10) 0.064(2) 0.071(2) 0.055(2) 0.024(2) 0.017(2) 0.016(2)
C(11) 0.072(3) 0.056(2) 0.101(3) 0.002(2) 0.011(3) 0.006(2)
C(12) 0.048(2) 0.048(2) 0.059(2) -0.005(2) .001(2) -0.005(2)
C(13) 0.060(2) 0.058(2) 0.058(2) -0.007(2) 0.011(2) 0.007(2)
C(14) 0.050(2) 0.057(2) 0.042(2) -0.015(2) .009(1) -0.006(1)
C(15) 0.077(3) 0.074(3) 0.058(2) -0.013(2) .028(2) -0.002(2)
C(16) 0.082(3) 0.059(3) 0.098(3) 0.007(2) 0.008(3) 0.003(2)
C(17) 0.057(2) 0.049(2) 0.054(2) -0.006(2) 0.000(2) 0.001(2)
C(18) 0.071(3) 0.074(3) 0.055(2) 0.000(2) 0.012(2) 0.017(2)
C(19) 0.052(2) 0.066(2) 0.046(2) -0.017(2) .008(2) -0.001(2)
C(20) 0.077(3) 0.109(4) 0.059(3) -0.009(3) 0.027(2) 0.005(3)

loop_
_atom_type_symbol
_atom_type_description
_atom_type_scat_dispersion_real
_atom_type_scat_dispersion_imag
_atom_type_scat_source
C C 0.003 0.002
;International Tables for Crystallography
(1992, Vol. C, Tables 4.2.6.8 and 6.1.1.1)
;
H H 0.000 0.000
;International Tables for Crystallography
(1992, Vol. C, Table 6.1.1.2)
;
O O 0.011 0.006
;International Tables for Crystallography
(1992, Vol. C, Tables 4.2.6.8 and 6.1.1.1)
;
N N 0.006 0.003
;International Tables for Crystallography
(1992, Vol. C, Tables 4.2.6.8 and 6.1.1.1)
;
S S 0.125 0.123
;International Tables for Crystallography
(1992, Vol. C, Tables 4.2.6.8 and 6.1.1.1)
;
Mn Mn 0.337 0.728
;International Tables for Crystallography
(1992, Vol. C, Tables 4.2.6.8 and 6.1.1.1)
;
F F 0.017 0.010
;International Tables for Crystallography
(1992, Vol. C, Tables 4.2.6.8 and 6.1.1.1)
;

loop_
_geom_angle_atom_site_label_1
_geom_angle_atom_site_label_2
_geom_angle_atom_site_label_3
_geom_angle
_geom_angle_site_symmetry_1
_geom_angle_site_symmetry_2
_geom_angle_site_symmetry_3
_geom_angle_publ_flag
O(1) Mn(1) O(2) 84.4(1) . 1_555 1_555 yes
O(1) Mn(1) O(3) 178.90(10) . 1_555 1_555 yes
O(1) Mn(1) O(4) 96.4(1) . 1_555 1_555 yes
O(1) Mn(1) N(1) 92.5(1) . 1_555 1_555 yes
O(1) Mn(1) N(2) 85.2(1) . 1_555 4_454 yes
O(2) Mn(1) O(3) 94.9(1) . 1_555 1_555 yes
O(2) Mn(1) O(4) 178.58(9) . 1_555 1_555 yes
O(2) Mn(1) N(1) 88.6(1) . 1_555 1_555 yes
O(2) Mn(1) N(2) 90.9(1) . 1_555 4_454 yes
O(3) Mn(1) O(4) 84.3(1) . 1_555 1_555 yes
O(3) Mn(1) N(1) 88.3(1) . 1_555 1_555 yes
O(3) Mn(1) N(2) 94.1(1) . 1_555 4_454 yes
O(4) Mn(1) N(1) 92.5(1) . 1_555 1_555 yes
O(4) Mn(1) N(2) 88.1(1) . 1_555 4_454 yes
N(1) Mn(1) N(2) 177.6(1) . 1_555 4_454 yes
S(2) S(1) C(3) 104.6(1) . 1_555 1_555 yes
S(1) S(2) C(8) 105.4(1) . 1_555 1_555 yes
Mn(1) O(1) C(12) 126.7(2) . 1_555 1_555 yes
Mn(1) O(2) C(14) 127.7(2) . 1_555 1_555 yes
Mn(1) O(3) C(17) 127.2(2) . 1_555 1_555 yes
Mn(1) O(4) C(19) 127.5(2) . 1_555 1_555 yes
Mn(1) N(1) C(1) 122.6(2) . 1_555 1_555 yes
Mn(1) N(1) C(5) 121.1(3) . 1_555 1_555 yes
C(1) N(1) C(5) 116.2(3) . 1_555 1_555 yes
Mn(1) N(2) C(6) 122.7(2) . 4_655 1_555 yes
Mn(1) N(2) C(10) 119.9(2) . 4_655 1_555 yes
C(6) N(2) C(10) 116.2(3) . 1_555 1_555 yes
N(1) C(1) C(2) 123.5(3) . 1_555 1_555 yes
C(1) C(2) C(3) 118.8(4) . 1_555 1_555 yes
S(1) C(3) C(2) 116.8(3) . 1_555 1_555 yes
S(1) C(3) C(4) 124.5(3) . 1_555 1_555 yes
C(2) C(3) C(4) 118.6(3) . 1_555 1_555 yes
C(3) C(4) C(5) 118.7(4) . 1_555 1_555 yes
N(1) C(5) C(4) 124.2(4) . 1_555 1_555 yes
N(2) C(6) C(7) 124.3(4) . 1_555 1_555 yes
C(6) C(7) C(8) 118.5(4) . 1_555 1_555 yes
S(2) C(8) C(7) 116.8(3) . 1_555 1_555 yes
S(2) C(8) C(9) 124.6(3) . 1_555 1_555 yes
C(7) C(8) C(9) 118.5(3) . 1_555 1_555 yes
C(8) C(9) C(10) 118.4(3) . 1_555 1_555 yes
N(2) C(10) C(9) 124.1(4) . 1_555 1_555 yes
F(1) C(11) F(2) 104.7(4) . 1_555 1_555 yes
F(1) C(11) F(3) 108.1(4) . 1_555 1_555 yes
F(1) C(11) C(12) 110.5(4) . 1_555 1_555 yes
F(2) C(11) F(3) 107.4(4) . 1_555 1_555 yes
F(2) C(11) C(12) 112.0(4) . 1_555 1_555 yes
F(3) C(11) C(12) 113.5(4) . 1_555 1_555 yes
O(1) C(12) C(11) 113.2(3) . 1_555 1_555 yes
O(1) C(12) C(13) 128.9(3) . 1_555 1_555 yes
C(11) C(12) C(13) 117.9(3) . 1_555 1_555 yes
C(12) C(13) C(14) 123.1(3) . 1_555 1_555 yes
O(2) C(14) C(13) 128.5(3) . 1_555 1_555 yes
O(2) C(14) C(15) 113.5(3) . 1_555 1_555 yes
C(13) C(14) C(15) 118.0(3) . 1_555 1_555 yes
F(4) C(15) F(5) 107.7(3) . 1_555 1_555 yes
F(4) C(15) F(6) 105.0(4) . 1_555 1_555 yes
F(4) C(15) C(14) 110.3(4) . 1_555 1_555 yes
F(5) C(15) F(6) 107.6(4) . 1_555 1_555 yes
F(5) C(15) C(14) 114.2(4) . 1_555 1_555 yes
F(6) C(15) C(14) 111.6(3) . 1_555 1_555 yes
F(7) C(16) F(8) 100.2(4) . 1_555 1_555 yes
F(7) C(16) F(9) 107.3(4) . 1_555 1_555 yes
F(7) C(16) C(17) 110.5(4) . 1_555 1_555 yes
F(8) C(16) F(9) 109.6(5) . 1_555 1_555 yes
F(8) C(16) C(17) 111.6(4) . 1_555 1_555 yes
F(9) C(16) C(17) 116.3(5) . 1_555 1_555 yes
O(3) C(17) C(16) 113.6(3) . 1_555 1_555 yes
O(3) C(17) C(18) 128.2(4) . 1_555 1_555 yes
C(16) C(17) C(18) 118.3(4) . 1_555 1_555 yes
C(17) C(18) C(19) 123.7(4) . 1_555 1_555 yes
O(4) C(19) C(18) 128.4(3) . 1_555 1_555 yes
O(4) C(19) C(20) 112.2(4) . 1_555 1_555 yes
C(18) C(19) C(20) 119.3(4) . 1_555 1_555 yes
F(10) C(20) F(11) 107.3(4) . 1_555 1_555 yes
F(10) C(20) F(12) 106.9(5) . 1_555 1_555 yes
F(10) C(20) C(19) 111.0(4) . 1_555 1_555 yes
F(11) C(20) F(12) 106.1(5) . 1_555 1_555 yes
F(11) C(20) C(19) 113.2(4) . 1_555 1_555 yes
F(12) C(20) C(19) 112.0(4) . 1_555 1_555 yes

loop_
_geom_bond_atom_site_label_1
_geom_bond_atom_site_label_2
_geom_bond_distance
_geom_bond_site_symmetry_1
_geom_bond_site_symmetry_2
_geom_bond_publ_flag
Mn(1) O(1) 2.170(3) . . yes
Mn(1) O(2) 2.138(3) . . yes
Mn(1) O(3) 2.151(3) . . yes
Mn(1) O(4) 2.139(3) . . yes
Mn(1) N(1) 2.282(3) . . yes
Mn(1) N(2) 2.294(3) . 4_454 yes
S(1) S(2) 2.030(1) . . yes
S(1) C(3) 1.783(4) . . yes
S(2) C(8) 1.774(3) . . yes
F(1) C(11) 1.280(7) . . yes
F(2) C(11) 1.309(6) . . yes
F(3) C(11) 1.308(6) . . yes
F(4) C(15) 1.304(6) . . yes
F(5) C(15) 1.299(6) . . yes
F(6) C(15) 1.322(6) . . yes
F(7) C(16) 1.332(6) . . yes
F(8) C(16) 1.322(7) . . yes
F(9) C(16) 1.263(7) . . yes
F(10) C(20) 1.293(7) . . yes
F(11) C(20) 1.319(7) . . yes
F(12) C(20) 1.304(6) . . yes
O(1) C(12) 1.244(4) . . yes
O(2) C(14) 1.251(4) . . yes
O(3) C(17) 1.255(4) . . yes
O(4) C(19) 1.242(4) . . yes
N(1) C(1) 1.324(5) . . yes
N(1) C(5) 1.334(5) . . yes
N(2) C(6) 1.315(5) . . yes
N(2) C(10) 1.340(5) . . yes
C(1) C(2) 1.380(5) . . yes
C(2) C(3) 1.368(5) . . yes
C(3) C(4) 1.366(6) . . yes
C(4) C(5) 1.366(7) . . yes
C(6) C(7) 1.377(6) . . yes
C(7) C(8) 1.379(5) . . yes
C(8) C(9) 1.374(6) . . yes
C(9) C(10) 1.374(6) . . yes
C(11) C(12) 1.537(6) . . yes
C(12) C(13) 1.400(5) . . yes
C(13) C(14) 1.381(5) . . yes
C(14) C(15) 1.527(6) . . yes
C(16) C(17) 1.523(6) . . yes
C(17) C(18) 1.380(6) . . yes
C(18) C(19) 1.382(6) . . yes
C(19) C(20) 1.534(6) . . yes

loop_
_geom_contact_atom_site_label_1
_geom_contact_atom_site_label_2
_geom_contact_distance
_geom_contact_site_symmetry_1
_geom_contact_site_symmetry_2
_geom_contact_publ_flag
S(1) F(1) 3.528(5) . 2_657 ?
F(1) C(3) 3.220(5) . 2_647 ?
F(1) C(2) 3.448(6) . 2_647 ?
F(1) C(4) 3.577(6) . 2_647 ?
F(2) F(7) 2.991(5) . 2_647 ?
F(2) F(6) 3.053(5) . 1_655 ?
F(2) C(6) 3.318(5) . 4_554 ?
F(2) C(7) 3.365(5) . 4_554 ?
F(2) C(14) 3.418(5) . 1_655 ?
F(2) C(15) 3.523(5) . 1_655 ?
F(3) F(8) 3.185(6) . 2_547 ?
F(3) F(7) 3.207(7) . 2_647 ?
F(3) F(11) 3.485(5) . 4_555 ?
F(3) F(7) 3.570(7) . 2_547 ?
F(4) C(9) 3.283(5) . 1_455 ?
F(4) F(12) 3.474(5) . 4_455 ?
F(4) F(10) 3.521(6) . 4_555 ?
F(4) C(10) 3.553(5) . 1_455 ?
F(5) F(12) 2.942(5) . 4_455 ?
F(5) F(9) 2.999(6) . 2_547 ?
F(5) F(11) 3.203(6) . 4_455 ?
F(5) C(20) 3.496(7) . 4_455 ?
F(5) F(7) 3.551(5) . 2_547 ?
F(6) F(10) 3.115(5) . 4_455 ?
F(6) C(12) 3.249(5) . 1_455 ?
F(6) O(1) 3.458(4) . 1_455 ?
F(6) N(1) 3.477(5) . 1_455 ?
F(6) C(11) 3.495(6) . 1_455 ?
F(6) C(1) 3.537(6) . 1_455 ?
F(6) F(11) 3.599(5) . 4_455 ?
F(7) C(13) 3.510(5) . 2_557 ?
F(7) C(2) 3.565(6) . 1_455 ?
F(8) F(12) 2.997(6) . 1_455 ?
F(8) C(19) 3.262(6) . 1_455 ?
F(8) C(20) 3.385(7) . 1_455 ?
F(8) C(1) 3.397(6) . 1_455 ?
F(8) F(11) 3.435(6) . 1_455 ?
F(8) C(18) 3.578(7) . 1_455 ?
F(9) F(9) 2.971(10) . 3_567 ?
F(12) C(17) 3.366(5) . 1_655 ?
F(12) C(16) 3.574(6) . 1_655 ?
F(12) N(2) 3.598(5) . 4_554 ?
O(1) C(6) 3.465(5) . 4_554 ?
O(1) C(7) 3.484(5) . 4_554 ?
O(2) C(1) 3.463(5) . 1_455 ?
O(2) C(2) 3.572(5) . 1_455 ?
O(3) C(1) 3.415(5) . 1_455 ?
O(3) C(2) 3.440(5) . 1_455 ?

loop_
_geom_torsion_atom_site_label_1
_geom_torsion_atom_site_label_2
_geom_torsion_atom_site_label_3
_geom_torsion_atom_site_label_4
_geom_torsion
_geom_torsion_site_symmetry_1
_geom_torsion_site_symmetry_2
_geom_torsion_site_symmetry_3
_geom_torsion_site_symmetry_4
_geom_torsion_publ_flag
Mn(1) O(1) C(12) C(11) 177.6(2) 1_555 1_555 1_555 1_555 yes
Mn(1) O(1) C(12) C(13) -1.4(5) 1_555 1_555 1_555 1_555 yes
Mn(1) O(2) C(14) C(13) -10.8(5) 1_555 1_555 1_555 1_555 yes
Mn(1) O(2) C(14) C(15) 167.9(2) 1_555 1_555 1_555 1_555 yes
Mn(1) O(3) C(17) C(16) -179.0(3) 1_555 1_555 1_555 1_555 yes
Mn(1) O(3) C(17) C(18) 0.2(6) 1_555 1_555 1_555 1_555 yes
Mn(1) O(4) C(19) C(18) 10.0(6) 1_555 1_555 1_555 1_555 yes
Mn(1) O(4) C(19) C(20) -166.7(3) 1_555 1_555 1_555 1_555 yes
Mn(1) N(1) C(1) C(2) 175.4(3) 1_555 1_555 1_555 1_555 yes
Mn(1) N(1) C(5) C(4) -177.0(4) 1_555 1_555 1_555 1_555 yes
S(1) S(2) C(8) C(7) -163.6(3) 1_555 1_555 1_555 1_555 yes
S(1) S(2) C(8) C(9) 20.1(3) 1_555 1_555 1_555 1_555 yes
S(1) C(3) C(2) C(1) -177.5(3) 1_555 1_555 1_555 1_555 yes
S(1) C(3) C(4) C(5) 175.8(4) 1_555 1_555 1_555 1_555 yes
S(2) S(1) C(3) C(2) -168.2(3) 1_555 1_555 1_555 1_555 yes
S(2) S(1) C(3) C(4) 16.5(4) 1_555 1_555 1_555 1_555 yes
S(2) C(8) C(7) C(6) -175.2(3) 1_555 1_555 1_555 1_555 yes
S(2) C(8) C(9) C(10) 174.1(3) 1_555 1_555 1_555 1_555 yes
F(1) C(11) C(12) O(1) -70.8(5) 1_555 1_555 1_555 1_555 yes
F(1) C(11) C(12) C(13) 108.3(5) 1_555 1_555 1_555 1_555 yes
F(2) C(11) C(12) O(1) 45.6(5) 1_555 1_555 1_555 1_555 yes
F(2) C(11) C(12) C(13) -135.3(4) 1_555 1_555 1_555 1_555 yes
F(3) C(11) C(12) O(1) 167.5(4) 1_555 1_555 1_555 1_555 yes
F(3) C(11) C(12) C(13) -13.4(6) 1_555 1_555 1_555 1_555 yes
F(4) C(15) C(14) O(2) -65.1(4) 1_555 1_555 1_555 1_555 yes
F(4) C(15) C(14) C(13) 113.8(4) 1_555 1_555 1_555 1_555 yes
F(5) C(15) C(14) O(2) 173.5(3) 1_555 1_555 1_555 1_555 yes
F(5) C(15) C(14) C(13) -7.6(5) 1_555 1_555 1_555 1_555 yes
F(6) C(15) C(14) O(2) 51.2(5) 1_555 1_555 1_555 1_555 yes
F(6) C(15) C(14) C(13) -129.9(4) 1_555 1_555 1_555 1_555 yes
F(7) C(16) C(17) O(3) 56.8(5) 1_555 1_555 1_555 1_555 yes
F(7) C(16) C(17) C(18) -122.5(4) 1_555 1_555 1_555 1_555 yes
F(8) C(16) C(17) O(3) -53.8(5) 1_555 1_555 1_555 1_555 yes
F(8) C(16) C(17) C(18) 126.9(5) 1_555 1_555 1_555 1_555 yes
F(9) C(16) C(17) O(3) 179.4(4) 1_555 1_555 1_555 1_555 yes
F(9) C(16) C(17) C(18) 0.1(6) 1_555 1_555 1_555 1_555 yes
F(10) C(20) C(19) O(4) 71.6(5) 1_555 1_555 1_555 1_555 yes
F(10) C(20) C(19) C(18) -105.4(5) 1_555 1_555 1_555 1_555 yes
F(11) C(20) C(19) O(4) -167.7(4) 1_555 1_555 1_555 1_555 yes
F(11) C(20) C(19) C(18) 15.3(6) 1_555 1_555 1_555 1_555 yes
F(12) C(20) C(19) O(4) -47.8(6) 1_555 1_555 1_555 1_555 yes
F(12) C(20) C(19) C(18) 135.2(5) 1_555 1_555 1_555 1_555 yes
O(1) Mn(1) O(2) C(14) 9.1(3) 1_555 1_555 1_555 1_555 yes
O(1) Mn(1) O(3) C(17) -128(4) 1_555 1_555 1_555 1_555 yes
O(1) Mn(1) O(4) C(19) 170.3(3) 1_555 1_555 1_555 1_555 yes
O(1) Mn(1) N(1) C(1) 82.0(3) 1_555 1_555 1_555 1_555 yes
O(1) Mn(1) N(1) C(5) -102.1(3) 1_555 1_555 1_555 1_555 yes
O(1) C(12) C(13) C(14) 3.4(6) 1_555 1_555 1_555 1_555 yes
O(2) Mn(1) O(1) C(12) -3.4(3) 1_555 1_555 1_555 1_555 yes
O(2) Mn(1) O(3) C(17) -174.7(3) 1_555 1_555 1_555 1_555 yes
O(2) Mn(1) O(4) C(19) 44(4) 1_555 1_555 1_555 1_555 yes
O(2) Mn(1) N(1) C(1) 166.3(3) 1_555 1_555 1_555 1_555 yes
O(2) Mn(1) N(1) C(5) -17.7(3) 1_555 1_555 1_555 1_555 yes
O(2) C(14) C(13) C(12) 3.4(6) 1_555 1_555 1_555 1_555 yes
O(3) Mn(1) O(1) C(12) -50(4) 1_555 1_555 1_555 1_555 yes
O(3) Mn(1) O(2) C(14) -171.7(3) 1_555 1_555 1_555 1_555 yes
O(3) Mn(1) O(4) C(19) -8.9(3) 1_555 1_555 1_555 1_555 yes
O(3) Mn(1) N(1) C(1) -98.8(3) 1_555 1_555 1_555 1_555 yes
O(3) Mn(1) N(1) C(5) 77.2(3) 1_555 1_555 1_555 1_555 yes
O(3) C(17) C(18) C(19) -2.9(7) 1_555 1_555 1_555 1_555 yes
O(4) Mn(1) O(1) C(12) 177.7(3) 1_555 1_555 1_555 1_555 yes
O(4) Mn(1) O(2) C(14) 134(3) 1_555 1_555 1_555 1_555 yes
O(4) Mn(1) O(3) C(17) 4.1(3) 1_555 1_555 1_555 1_555 yes
O(4) Mn(1) N(1) C(1) -14.6(3) 1_555 1_555 1_555 1_555 yes
O(4) Mn(1) N(1) C(5) 161.4(3) 1_555 1_555 1_555 1_555 yes
O(4) C(19) C(18) C(17) -2.8(7) 1_555 1_555 1_555 1_555 yes
N(1) Mn(1) O(1) C(12) 84.9(3) 1_555 1_555 1_555 1_555 yes
N(1) Mn(1) O(2) C(14) -83.5(3) 1_555 1_555 1_555 1_555 yes
N(1) Mn(1) O(3) C(17) 96.8(3) 1_555 1_555 1_555 1_555 yes
N(1) Mn(1) O(4) C(19) -96.9(3) 1_555 1_555 1_555 1_555 yes
N(1) C(1) C(2) C(3) 2.2(6) 1_555 1_555 1_555 1_555 yes
N(1) C(5) C(4) C(3) 0.9(8) 1_555 1_555 1_555 1_555 yes
N(2) C(6) C(7) C(8) 0.5(6) 1_555 1_555 1_555 1_555 yes
N(2) C(10) C(9) C(8) 1.2(6) 1_555 1_555 1_555 1_555 yes
C(1) N(1) C(5) C(4) -0.8(7) 1_555 1_555 1_555 1_555 yes
C(1) C(2) C(3) C(4) -1.9(6) 1_555 1_555 1_555 1_555 yes
C(2) C(1) N(1) C(5) -0.8(6) 1_555 1_555 1_555 1_555 yes
C(2) C(3) C(4) C(5) 0.5(6) 1_555 1_555 1_555 1_555 yes
C(3) S(1) S(2) C(8) 90.9(2) 1_555 1_555 1_555 1_555 yes
C(6) N(2) C(10) C(9) 0.5(6) 1_555 1_555 1_555 1_555 yes
C(6) C(7) C(8) C(9) 1.3(6) 1_555 1_555 1_555 1_555 yes
C(7) C(6) N(2) C(10) -1.4(6) 1_555 1_555 1_555 1_555 yes
C(7) C(8) C(9) C(10) -2.1(5) 1_555 1_555 1_555 1_555 yes
C(11) C(12) C(13) C(14) -175.5(4) 1_555 1_555 1_555 1_555 yes
C(12) C(13) C(14) C(15) -175.3(3) 1_555 1_555 1_555 1_555 yes
C(16) C(17) C(18) C(19) 176.3(4) 1_555 1_555 1_555 1_555 yes
C(17) C(18) C(19) C(20) 173.7(4) 1_555 1_555 1_555 1_555 yes
